data_2228536
loop_
_publ_author_name
'Asad, Mohammad'
'Oo, Chuan-Wei'
'Osman, Hasnah'
'Goh, Jia Hao'
'Fun, Hoong-Kun'

_publ_section_title
;
 3-Acetyl-4-hydroxy-6,7-dimethyl-2<i>H</i>-chromen-2-one
;
_journal_coeditor_code RZ2512
_journal_issue 12
_journal_name_full 'Acta Crystallographica Section E'
_journal_page_first o3129
_journal_page_last o3130
_journal_paper_doi 10.1107/S1600536810045010
_journal_volume 66
_journal_year 2010
_chemical_formula_iupac 'C13 H12 O4'
_chemical_formula_moiety 'C13 H12 O4'
_chemical_formula_sum 'C13 H12 O4'
_chemical_formula_weight 232.23
_chemical_name_systematic
;
3-Acetyl-4-hydroxy-6,7-dimethyl-2<i>H</i>-chromen-2-one
;
_space_group_IT_number 14
_symmetry_cell_setting monoclinic
_symmetry_space_group_name_Hall '-P 2ybc'
_symmetry_space_group_name_H-M 'P 1 21/c 1'
_atom_sites_solution_hydrogens geom
_atom_sites_solution_primary direct
_atom_sites_solution_secondary difmap
_audit_creation_method SHELXL-97
_cell_angle_alpha 90.00
_cell_angle_beta 90.5630(10)
_cell_angle_gamma 90.00
_cell_formula_units_Z 4
_cell_length_a 3.9491(4)
_cell_length_b 12.1359(11)
_cell_length_c 22.101(2)
_cell_measurement_reflns_used 5636
_cell_measurement_temperature 100
_cell_measurement_theta_max 30.20
_cell_measurement_theta_min 3.23
_cell_volume 1059.16(17)
_computing_cell_refinement 'SAINT (Bruker, 2009)'
_computing_data_collection 'APEX2 (Bruker, 2009)'
_computing_data_reduction 'SAINT (Bruker, 2009)'
_computing_molecular_graphics 'SHELXTL (Sheldrick, 2008)'
_computing_publication_material
;
SHELXTL (Sheldrick, 2008) and PLATON (Spek, 2009)
;
_computing_structure_refinement 'SHELXTL (Sheldrick, 2008)'
_computing_structure_solution 'SHELXTL (Sheldrick, 2008)'
_diffrn_ambient_temperature 100.00(10)
_diffrn_measured_fraction_theta_full 0.992
_diffrn_measured_fraction_theta_max 0.992
_diffrn_measurement_device_type
;
Bruker APEXII DUO CCD area-detector
;
_diffrn_measurement_method '\f and \w'
_diffrn_radiation_monochromator graphite
_diffrn_radiation_source 'fine-focus sealed tube'
_diffrn_radiation_type MoK\a
_diffrn_radiation_wavelength 0.71073
_diffrn_reflns_av_R_equivalents 0.0301
_diffrn_reflns_av_sigmaI/netI 0.0242
_diffrn_reflns_limit_h_max 5
_diffrn_reflns_limit_h_min -5
_diffrn_reflns_limit_k_max 17
_diffrn_reflns_limit_k_min -17
_diffrn_reflns_limit_l_max 31
_diffrn_reflns_limit_l_min -29
_diffrn_reflns_number 13172
_diffrn_reflns_theta_full 30.22
_diffrn_reflns_theta_max 30.22
_diffrn_reflns_theta_min 3.24
_diffrn_standards_number 0
_exptl_absorpt_coefficient_mu 0.108
_exptl_absorpt_correction_T_max 0.9863
_exptl_absorpt_correction_T_min 0.9658
_exptl_absorpt_correction_type multi-scan
_exptl_absorpt_process_details '(<i>SADABS</i>; Bruker, 2009)'
_exptl_crystal_colour brown
_exptl_crystal_density_diffrn 1.456
_exptl_crystal_density_method 'not measured'
_exptl_crystal_description block
_exptl_crystal_F_000 488
_exptl_crystal_size_max 0.323
_exptl_crystal_size_mid 0.194
_exptl_crystal_size_min 0.128
_refine_diff_density_max 0.635
_refine_diff_density_min -0.275
_refine_ls_extinction_method none
_refine_ls_goodness_of_fit_ref 1.046
_refine_ls_hydrogen_treatment mixed
_refine_ls_matrix_type full
_refine_ls_number_parameters 161
_refine_ls_number_reflns 3139
_refine_ls_number_restraints 0
_refine_ls_restrained_S_all 1.046
_refine_ls_R_factor_all 0.0602
_refine_ls_R_factor_gt 0.0482
_refine_ls_shift/su_max 0.000
_refine_ls_shift/su_mean 0.000
_refine_ls_structure_factor_coef Fsqd
_refine_ls_weighting_details 'calc w=1/[\s^2^(Fo^2^)+(0.0758P)^2^+0.5033P] where P=(Fo^2^+2Fc^2^)/3'
_refine_ls_weighting_scheme calc
_refine_ls_wR_factor_gt 0.1350
_refine_ls_wR_factor_ref 0.1475
_reflns_number_gt 2539
_reflns_number_total 3139
_reflns_threshold_expression I>2\s(I)
_cod_data_source_file rz2512.cif
_cod_data_source_block I
_cod_original_sg_symbol_H-M 'P 21/c'
_cod_database_code 2228536
_cod_database_fobs_code 2228536

loop_
_symmetry_equiv_pos_as_xyz
'x, y, z'
'-x, y+1/2, -z+1/2'
'-x, -y, -z'
'x, -y-1/2, z-1/2'

loop_
_atom_site_type_symbol
_atom_site_label
_atom_site_fract_x
_atom_site_fract_y
_atom_site_fract_z
_atom_site_U_iso_or_equiv
_atom_site_adp_type
_atom_site_calc_flag
_atom_site_refinement_flags
_atom_site_occupancy
_atom_site_disorder_assembly
_atom_site_disorder_group
O O1 0.2856(2) 0.47223(7) 0.06747(4) 0.0226(2) Uani d . 1 . .
O O2 0.8349(3) 0.53534(8) 0.22188(4) 0.0257(2) Uani d . 1 . .
O O3 0.8887(3) 0.33852(8) 0.23973(5) 0.0279(2) Uani d . 1 . .
O O4 0.2728(3) 0.29458(8) 0.08591(5) 0.0282(2) Uani d . 1 . .
C C1 0.3765(3) 0.38338(10) 0.10303(6) 0.0207(2) Uani d . 1 . .
C C2 0.3684(3) 0.57902(10) 0.08348(6) 0.0194(2) Uani d . 1 . .
C C3 0.2653(3) 0.66119(10) 0.04395(6) 0.0203(2) Uani d . 1 . .
H H3A 0.1509 0.6432 0.0083 0.024 Uiso calc R 1 . .
C C4 0.3335(3) 0.77060(10) 0.05780(6) 0.0193(2) Uani d . 1 . .
C C5 0.5009(3) 0.79852(10) 0.11250(6) 0.0198(2) Uani d . 1 . .
C C6 0.6079(3) 0.71492(10) 0.15068(6) 0.0203(2) Uani d . 1 . .
H H6A 0.7232 0.7324 0.1863 0.024 Uiso calc R 1 . .
C C7 0.5447(3) 0.60395(10) 0.13639(6) 0.0192(2) Uani d . 1 . .
C C8 0.6577(3) 0.51334(10) 0.17322(5) 0.0193(2) Uani d . 1 . .
C C9 0.5807(3) 0.40436(10) 0.15620(5) 0.0184(2) Uani d . 1 . .
C C10 0.7117(3) 0.31530(11) 0.19379(6) 0.0218(3) Uani d . 1 . .
C C11 0.6506(4) 0.19714(11) 0.18029(7) 0.0259(3) Uani d . 1 . .
H H11B 0.7690 0.1525 0.2094 0.039 Uiso calc R 1 . .
H H11C 0.7309 0.1805 0.1405 0.039 Uiso calc R 1 . .
H H11D 0.4124 0.1820 0.1822 0.039 Uiso calc R 1 . .
C C12 0.2309(3) 0.85786(11) 0.01304(6) 0.0249(3) Uani d . 1 . .
H H12A 0.0781 0.8268 -0.0164 0.037 Uiso calc R 1 . .
H H12B 0.4284 0.8854 -0.0069 0.037 Uiso calc R 1 . .
H H12C 0.1207 0.9171 0.0338 0.037 Uiso calc R 1 . .
C C13 0.5604(4) 0.91704(11) 0.12989(7) 0.0264(3) Uani d . 1 . .
H H13A 0.6985 0.9200 0.1658 0.040 Uiso calc R 1 . .
H H13B 0.3471 0.9522 0.1373 0.040 Uiso calc R 1 . .
H H13C 0.6735 0.9544 0.0976 0.040 Uiso calc R 1 . .
H H1O2 0.886(4) 0.4360(15) 0.2387(8) 0.029(4) Uiso d . 1 . .

loop_
_atom_site_aniso_label
_atom_site_aniso_U_11
_atom_site_aniso_U_22
_atom_site_aniso_U_33
_atom_site_aniso_U_12
_atom_site_aniso_U_13
_atom_site_aniso_U_23
O1 0.0297(5) 0.0181(4) 0.0201(4) -0.0013(3) -0.0067(3) 0.0018(3)
O2 0.0335(5) 0.0222(5) 0.0210(5) -0.0004(4) -0.0084(4) -0.0013(4)
O3 0.0345(5) 0.0247(5) 0.0244(5) 0.0003(4) -0.0086(4) 0.0041(4)
O4 0.0363(5) 0.0201(5) 0.0282(5) -0.0049(4) -0.0071(4) -0.0018(4)
C1 0.0241(5) 0.0180(5) 0.0201(6) -0.0002(4) -0.0010(4) 0.0013(4)
C2 0.0222(5) 0.0157(5) 0.0203(6) 0.0000(4) 0.0006(4) 0.0000(4)
C3 0.0235(5) 0.0182(5) 0.0191(6) -0.0003(4) -0.0017(4) 0.0001(4)
C4 0.0213(5) 0.0169(5) 0.0198(6) 0.0010(4) -0.0008(4) 0.0015(4)
C5 0.0222(5) 0.0173(5) 0.0197(6) 0.0000(4) -0.0006(4) 0.0000(4)
C6 0.0225(5) 0.0202(5) 0.0182(6) -0.0002(4) -0.0020(4) 0.0002(4)
C7 0.0214(5) 0.0182(5) 0.0179(6) 0.0014(4) 0.0000(4) 0.0019(4)
C8 0.0214(5) 0.0201(5) 0.0163(5) -0.0002(4) -0.0016(4) -0.0002(4)
C9 0.0211(5) 0.0163(5) 0.0177(5) 0.0004(4) -0.0007(4) 0.0013(4)
C10 0.0229(5) 0.0214(6) 0.0212(6) 0.0006(4) 0.0000(4) 0.0029(4)
C11 0.0293(6) 0.0178(6) 0.0304(7) 0.0002(4) -0.0035(5) 0.0051(5)
C12 0.0304(6) 0.0196(6) 0.0245(6) 0.0015(5) -0.0060(5) 0.0039(5)
C13 0.0331(6) 0.0182(6) 0.0279(7) -0.0021(5) -0.0050(5) -0.0015(5)

loop_
_atom_type_symbol
_atom_type_description
_atom_type_scat_dispersion_real
_atom_type_scat_dispersion_imag
_atom_type_scat_source
C C 0.0033 0.0016 'International Tables Vol C Tables 4.2.6.8 and 6.1.1.4'
H H 0.0000 0.0000 'International Tables Vol C Tables 4.2.6.8 and 6.1.1.4'
O O 0.0106 0.0060 'International Tables Vol C Tables 4.2.6.8 and 6.1.1.4'

loop_
_geom_angle_atom_site_label_1
_geom_angle_atom_site_label_2
_geom_angle_atom_site_label_3
_geom_angle_site_symmetry_1
_geom_angle_site_symmetry_3
_geom_angle
_geom_angle_publ_flag
C1 O1 C2 . . 121.83(10) ?
C8 O2 H1O2 . . 97.4(8) ?
C10 O3 H1O2 . . 101.7(9) ?
O4 C1 O1 . . 115.58(11) ?
O4 C1 C9 . . 126.59(12) ?
O1 C1 C9 . . 117.83(10) ?
O1 C2 C3 . . 116.52(11) ?
O1 C2 C7 . . 122.39(11) ?
C3 C2 C7 . . 121.09(11) ?
C2 C3 C4 . . 119.64(11) ?
C2 C3 H3A . . 120.2 ?
C4 C3 H3A . . 120.2 ?
C3 C4 C5 . . 120.40(11) ?
C3 C4 C12 . . 118.59(11) ?
C5 C4 C12 . . 121.00(11) ?
C6 C5 C4 . . 118.91(11) ?
C6 C5 C13 . . 119.92(11) ?
C4 C5 C13 . . 121.17(11) ?
C5 C6 C7 . . 120.90(11) ?
C5 C6 H6A . . 119.6 ?
C7 C6 H6A . . 119.6 ?
C2 C7 C6 . . 118.99(11) ?
C2 C7 C8 . . 117.43(11) ?
C6 C7 C8 . . 123.57(11) ?
O2 C8 C9 . . 121.68(11) ?
O2 C8 C7 . . 118.12(11) ?
C9 C8 C7 . . 120.19(11) ?
C8 C9 C1 . . 120.10(11) ?
C8 C9 C10 . . 118.09(11) ?
C1 C9 C10 . . 121.82(11) ?
O3 C10 C9 . . 119.06(12) ?
O3 C10 C11 . . 117.79(11) ?
C9 C10 C11 . . 123.15(11) ?
C10 C11 H11B . . 109.5 ?
C10 C11 H11C . . 109.5 ?
H11B C11 H11C . . 109.5 ?
C10 C11 H11D . . 109.5 ?
H11B C11 H11D . . 109.5 ?
H11C C11 H11D . . 109.5 ?
C4 C12 H12A . . 109.5 ?
C4 C12 H12B . . 109.5 ?
H12A C12 H12B . . 109.5 ?
C4 C12 H12C . . 109.5 ?
H12A C12 H12C . . 109.5 ?
H12B C12 H12C . . 109.5 ?
C5 C13 H13A . . 109.5 ?
C5 C13 H13B . . 109.5 ?
H13A C13 H13B . . 109.5 ?
C5 C13 H13C . . 109.5 ?
H13A C13 H13C . . 109.5 ?
H13B C13 H13C . . 109.5 ?

loop_
_geom_bond_atom_site_label_1
_geom_bond_atom_site_label_2
_geom_bond_site_symmetry_2
_geom_bond_distance
_geom_bond_publ_flag
O1 C1 . 1.3797(15) ?
O1 C2 . 1.3819(15) ?
O2 C8 . 1.3048(15) ?
O2 H1O2 . 1.277(18) ?
O3 C10 . 1.2590(16) ?
O3 H1O2 . 1.183(18) ?
O4 C1 . 1.2121(15) ?
C1 C9 . 1.4415(17) ?
C2 C3 . 1.3843(17) ?
C2 C7 . 1.3884(17) ?
C3 C4 . 1.3884(17) ?
C3 H3A . 0.9300 ?
C4 C5 . 1.4133(17) ?
C4 C12 . 1.5022(17) ?
C5 C6 . 1.3831(17) ?
C5 C13 . 1.5066(17) ?
C6 C7 . 1.4050(17) ?
C6 H6A . 0.9300 ?
C7 C8 . 1.4366(17) ?
C8 C9 . 1.4074(17) ?
C9 C10 . 1.4550(17) ?
C10 C11 . 1.4840(18) ?
C11 H11B . 0.9600 ?
C11 H11C . 0.9600 ?
C11 H11D . 0.9600 ?
C12 H12A . 0.9600 ?
C12 H12B . 0.9600 ?
C12 H12C . 0.9600 ?
C13 H13A . 0.9600 ?
C13 H13B . 0.9600 ?
C13 H13C . 0.9600 ?

loop_
_geom_hbond_atom_site_label_D
_geom_hbond_atom_site_label_H
_geom_hbond_atom_site_label_A
_geom_hbond_site_symmetry_A
_geom_hbond_distance_DH
_geom_hbond_distance_HA
_geom_hbond_distance_DA
_geom_hbond_angle_DHA
_geom_hbond_publ_flag
O2 H1O2 O3 . 1.277(18) 1.183(18) 2.4299(14) 162.0(16) yes
C6 H6A O3 2_755 0.93 2.58 3.4603(17) 159 yes
C11 H11B O2 2_745 0.96 2.59 3.5458(18) 172 yes
C12 H12A O4 3_565 0.96 2.53 3.4751(17) 168 yes

loop_
_geom_torsion_atom_site_label_1
_geom_torsion_atom_site_label_2
_geom_torsion_atom_site_label_3
_geom_torsion_atom_site_label_4
_geom_torsion_site_symmetry_1
_geom_torsion_site_symmetry_2
_geom_torsion_site_symmetry_3
_geom_torsion_site_symmetry_4
_geom_torsion
_geom_torsion_publ_flag
C2 O1 C1 O4 . . . . 176.00(11) ?
C2 O1 C1 C9 . . . . -3.75(17) ?
C1 O1 C2 C3 . . . . 179.59(11) ?
C1 O1 C2 C7 . . . . -0.62(18) ?
O1 C2 C3 C4 . . . . 178.64(11) ?
C7 C2 C3 C4 . . . . -1.15(19) ?
C2 C3 C4 C5 . . . . -1.35(18) ?
C2 C3 C4 C12 . . . . 177.66(11) ?
C3 C4 C5 C6 . . . . 2.68(18) ?
C12 C4 C5 C6 . . . . -176.30(11) ?
C3 C4 C5 C13 . . . . -176.65(12) ?
C12 C4 C5 C13 . . . . 4.36(19) ?
C4 C5 C6 C7 . . . . -1.57(19) ?
C13 C5 C6 C7 . . . . 177.78(11) ?
O1 C2 C7 C6 . . . . -177.53(11) ?
C3 C2 C7 C6 . . . . 2.25(19) ?
O1 C2 C7 C8 . . . . 3.42(18) ?
C3 C2 C7 C8 . . . . -176.80(11) ?
C5 C6 C7 C2 . . . . -0.86(19) ?
C5 C6 C7 C8 . . . . 178.13(11) ?
C2 C7 C8 O2 . . . . 177.43(11) ?
C6 C7 C8 O2 . . . . -1.57(19) ?
C2 C7 C8 C9 . . . . -1.77(18) ?
C6 C7 C8 C9 . . . . 179.23(11) ?
O2 C8 C9 C1 . . . . 178.30(11) ?
C7 C8 C9 C1 . . . . -2.53(18) ?
O2 C8 C9 C10 . . . . -1.45(18) ?
C7 C8 C9 C10 . . . . 177.72(11) ?
O4 C1 C9 C8 . . . . -174.46(13) ?
O1 C1 C9 C8 . . . . 5.26(17) ?
O4 C1 C9 C10 . . . . 5.3(2) ?
O1 C1 C9 C10 . . . . -175.00(11) ?
C8 C9 C10 O3 . . . . -0.23(18) ?
C1 C9 C10 O3 . . . . -179.98(12) ?
C8 C9 C10 C11 . . . . -179.43(12) ?
C1 C9 C10 C11 . . . . 0.82(19) ?

loop_
_cod_related_entry_id
_cod_related_entry_database
_cod_related_entry_code
1 ChemSpider 30656389
